data_9000647
loop_
_publ_author_name
'Mazzi, F.'
'Galli, E.'

_publ_section_title
;
 Is each analcime different?
 ANA 6
;
_journal_name_full 'American Mineralogist'
_journal_page_first 448
_journal_page_last 460
_journal_volume 63
_journal_year 1978
_chemical_formula_sum 'Al1.98 H4 Na1.99 O14 Si4.02'
_chemical_name_mineral Analcime
_space_group_IT_number 142
_symmetry_space_group_name_Hall '-I 4bd 2c'
_symmetry_space_group_name_H-M 'I 41/a c d :2'
_cell_angle_alpha 90
_cell_angle_beta 90
_cell_angle_gamma 90
_cell_formula_units_Z 8
_cell_length_a 13.721
_cell_length_b 13.721
_cell_length_c 13.735
_cell_volume 2585.831
_exptl_crystal_density_diffrn 2.261
_cod_original_sg_symbol_H-M 'I 41/a c d'
_cod_original_formula_sum '(Si4.02 Al1.98) Na1.99 O14 H4'
_cod_database_code 9000647

loop_
_symmetry_equiv_pos_as_xyz
x,y,z
1/2+x,1/2+y,1/2+z
1/4-y,3/4-x,3/4+z
3/4-y,1/4-x,1/4+z
1/4+y,3/4+x,3/4-z
3/4+y,1/4+x,1/4-z
1/4+y,3/4-x,1/4-z
3/4+y,1/4-x,3/4-z
1/4-y,3/4+x,1/4+z
3/4-y,1/4+x,3/4+z
1/2+x,-y,z
+x,1/2-y,1/2+z
1/2-x,y,-z
-x,1/2+y,1/2-z
1/2+x,y,1/2-z
+x,1/2+y,-z
1/2-x,-y,1/2+z
-x,1/2-y,+z
1/4+y,1/4+x,1/4+z
3/4+y,3/4+x,3/4+z
1/4-y,1/4-x,1/4-z
3/4-y,3/4-x,3/4-z
1/4-y,1/4+x,3/4-z
3/4-y,3/4+x,1/4-z
1/4+y,1/4-x,3/4+z
3/4+y,3/4-x,1/4+z
-x,y,1/2+z
1/2-x,1/2+y,+z
x,-y,1/2-z
1/2+x,1/2-y,-z
-x,-y,-z
1/2-x,1/2-y,1/2-z

loop_
_atom_site_label
_atom_site_type_symbol
_atom_site_fract_x
_atom_site_fract_y
_atom_site_fract_z
_atom_site_occupancy
_atom_site_U_iso_or_equiv
_atom_site_attached_hydrogens
Si1 Si 0.12440 0.16240 0.41240 0.73000 0.01051 .
Al1 Al 0.12440 0.16240 0.41240 0.27000 0.01051 .
Si2 Si 0.16230 0.41230 0.12500 0.55000 0.01039 .
Al2 Al 0.16230 0.41230 0.12500 0.45000 0.01039 .
Na1 Na 0.12520 0.00000 0.25000 0.61000 0.03255 .
Na2 Na 0.00000 0.25000 0.12500 0.77000 0.03635 .
O1 O 0.10380 0.36400 0.22000 1.00000 0.02938 .
O2 O 0.21850 0.10460 0.36660 1.00000 0.02951 .
O3 O 0.36630 0.22020 0.10480 1.00000 0.02989 .
Wat O 0.12560 0.12440 0.12500 1.00000 0.08270 2

_database_code_amcsd 0000659
